data_4083143
loop_
_publ_author_name
'Prakash, Om'
'Sharma, Kamal Nayan'
'Joshi, Hemant'
'Gupta, Pancham L.'
'Singh, Ajai K.'

_publ_section_title
;
 Half-Sandwich Rhodium/Iridium(III) Complexes Designed with Cp* and
 1,2-Bis(phenylchalcogenomethyl)benzene as Catalysts for Transfer
 Hydrogenation in Glycerol
;
_journal_issue 10
_journal_name_full Organometallics
_journal_page_first 2535
_journal_paper_doi 10.1021/om500149n
_journal_volume 33
_journal_year 2014
_chemical_formula_moiety 'C30 H33 Cl Ir Se2, F6 P'
_chemical_formula_sum 'C30 H33 Cl F6 Ir P Se2'
_chemical_formula_weight 924.12
_chemical_name_systematic
; 
 ? 
;
_space_group_IT_number 2
_symmetry_cell_setting triclinic
_symmetry_space_group_name_Hall '-P 1'
_symmetry_space_group_name_H-M 'P -1'
_atom_sites_solution_hydrogens geom
_atom_sites_solution_primary direct
_atom_sites_solution_secondary difmap
_audit_creation_method SHELXL-97
_cell_angle_alpha 107.227(9)
_cell_angle_beta 99.339(9)
_cell_angle_gamma 104.003(7)
_cell_formula_units_Z 2
_cell_length_a 8.761(3)
_cell_length_b 12.095(5)
_cell_length_c 17.080(9)
_cell_measurement_temperature 298(2)
_cell_volume 1623.0(12)
_computing_cell_refinement 'Bruker SMART'
_computing_data_collection 'Bruker SMART'
_computing_data_reduction 'Bruker SAINT'
_computing_molecular_graphics 'Bruker SHELXTL'
_computing_publication_material 'Bruker SHELXTL'
_computing_structure_refinement 'SHELXL-97 (Sheldrick, 1997)'
_computing_structure_solution 'SHELXS-97 (Sheldrick, 1990)'
_diffrn_ambient_temperature 298(2)
_diffrn_measured_fraction_theta_full 0.982
_diffrn_measured_fraction_theta_max 0.982
_diffrn_radiation_monochromator graphite
_diffrn_radiation_source 'fine-focus sealed tube'
_diffrn_radiation_type MoK\a
_diffrn_radiation_wavelength 0.71073
_diffrn_reflns_av_R_equivalents 0.0600
_diffrn_reflns_av_sigmaI/netI 0.0858
_diffrn_reflns_limit_h_max 10
_diffrn_reflns_limit_h_min -10
_diffrn_reflns_limit_k_max 14
_diffrn_reflns_limit_k_min -14
_diffrn_reflns_limit_l_max 20
_diffrn_reflns_limit_l_min -20
_diffrn_reflns_number 13718
_diffrn_reflns_theta_full 25.00
_diffrn_reflns_theta_max 25.00
_diffrn_reflns_theta_min 1.29
_exptl_absorpt_coefficient_mu 6.541
_exptl_absorpt_correction_T_max 0.354
_exptl_absorpt_correction_T_min 0.224
_exptl_absorpt_correction_type multi-scan
_exptl_absorpt_process_details '(SADABS; Sheldrick, 1996)'
_exptl_crystal_colour orange
_exptl_crystal_density_diffrn 1.891
_exptl_crystal_density_meas 1.891
_exptl_crystal_density_method 'not measured'
_exptl_crystal_description block
_exptl_crystal_F_000 888.0
_exptl_crystal_size_max 0.45
_exptl_crystal_size_mid 0.20
_exptl_crystal_size_min 0.16
_refine_diff_density_max 0.937
_refine_diff_density_min -1.097
_refine_diff_density_rms 0.165
_refine_ls_extinction_method none
_refine_ls_goodness_of_fit_ref 0.981
_refine_ls_hydrogen_treatment constr
_refine_ls_matrix_type full
_refine_ls_number_parameters 375
_refine_ls_number_reflns 5626
_refine_ls_number_restraints 0
_refine_ls_restrained_S_all 0.981
_refine_ls_R_factor_all 0.0746
_refine_ls_R_factor_gt 0.0473
_refine_ls_shift/su_max 0.001
_refine_ls_shift/su_mean 0.000
_refine_ls_structure_factor_coef Fsqd
_refine_ls_weighting_details 'calc w=1/[\s^2^(Fo^2^)+(0.0517P)^2^+0.0000P] where P=(Fo^2^+2Fc^2^)/3'
_refine_ls_weighting_scheme calc
_refine_ls_wR_factor_gt 0.1021
_refine_ls_wR_factor_ref 0.1130
_reflns_number_gt 4086
_reflns_number_total 5626
_reflns_threshold_expression >2sigma(I)
_cod_data_source_file om500149n_si_002.cif
_cod_data_source_block complex4
_cod_depositor_comments
;
The following automatic conversions were performed:

'_symmetry_cell_setting' value 'Triclinic' changed to 'triclinic'
according to
/usr/data/users/saulius/crontab/automatic-downloads/rss-feeds/ACS/lib/dictionaries/cif_core.dic
dictionary named 'cif_core.dic' version 2.4.2 from 2011-04-26.

Automatic conversion script
Id: cif_fix_values 2281 2013-09-26 08:29:07Z andrius 

 Adding full bibliography for 4083140--4083143.cif.
;
_cod_original_sg_symbol_H-M P-1
_cod_original_formula_sum 'C30 H33 Cl F6 Ir P Se2 '
_cod_database_code 4083143

loop_
_symmetry_equiv_pos_as_xyz
'x, y, z'
'-x, -y, -z'

loop_
_atom_site_label
_atom_site_type_symbol
_atom_site_fract_x
_atom_site_fract_y
_atom_site_fract_z
_atom_site_U_iso_or_equiv
_atom_site_adp_type
_atom_site_occupancy
_atom_site_symmetry_multiplicity
_atom_site_calc_flag
_atom_site_refinement_flags
C1 C 0.8100(13) 0.6423(8) 0.8753(6) 0.051(3) Uani 1 1 d .
C2 C 0.7844(15) 0.6054(10) 0.9427(7) 0.073(3) Uani 1 1 d .
H2 H 0.6791 0.5692 0.9445 0.088 Uiso 1 1 calc R
C3 C 0.913(2) 0.6218(13) 1.0067(8) 0.091(4) Uani 1 1 d .
H3 H 0.8937 0.5947 1.0508 0.109 Uiso 1 1 calc R
C4 C 1.0665(19) 0.6766(13) 1.0071(8) 0.092(4) Uani 1 1 d .
H4 H 1.1527 0.6878 1.0513 0.110 Uiso 1 1 calc R
C5 C 1.0957(15) 0.7167(11) 0.9398(8) 0.082(4) Uani 1 1 d .
H5 H 1.2017 0.7539 0.9397 0.098 Uiso 1 1 calc R
C6 C 0.9667(12) 0.7012(11) 0.8734(7) 0.071(3) Uani 1 1 d .
H6 H 0.9847 0.7292 0.8294 0.085 Uiso 1 1 calc R
C7 C 0.6283(12) 0.4599(8) 0.7077(7) 0.059(3) Uani 1 1 d .
H7A H 0.5715 0.3940 0.7237 0.071 Uiso 1 1 calc R
H7B H 0.5694 0.4482 0.6511 0.071 Uiso 1 1 calc R
C8 C 0.7935(12) 0.4514(9) 0.7048(7) 0.058(3) Uani 1 1 d .
C9 C 0.8700(14) 0.3994(9) 0.7557(7) 0.067(3) Uani 1 1 d .
H9 H 0.8135 0.3665 0.7893 0.081 Uiso 1 1 calc R
C10 C 1.0292(15) 0.3946(10) 0.7581(8) 0.079(4) Uani 1 1 d .
H10 H 1.0764 0.3579 0.7919 0.095 Uiso 1 1 calc R
C11 C 1.1154(15) 0.4458(10) 0.7092(8) 0.075(3) Uani 1 1 d .
H11 H 1.2229 0.4478 0.7119 0.091 Uiso 1 1 calc R
C12 C 1.0377(14) 0.4935(9) 0.6568(7) 0.068(3) Uani 1 1 d .
H12 H 1.0945 0.5245 0.6225 0.082 Uiso 1 1 calc R
C13 C 0.8794(12) 0.4981(8) 0.6520(6) 0.051(3) Uani 1 1 d .
C14 C 0.8062(13) 0.5550(8) 0.5938(6) 0.054(3) Uani 1 1 d .
H14A H 0.6889 0.5195 0.5765 0.065 Uiso 1 1 calc R
H14B H 0.8471 0.5396 0.5434 0.065 Uiso 1 1 calc R
C15 C 0.8365(14) 0.7768(9) 0.5525(6) 0.059(3) Uani 1 1 d .
C16 C 0.6946(14) 0.7768(10) 0.5067(7) 0.068(3) Uani 1 1 d .
H16 H 0.5989 0.7564 0.5234 0.082 Uiso 1 1 calc R
C17 C 0.6940(18) 0.8078(11) 0.4344(8) 0.082(4) Uani 1 1 d .
H17 H 0.5968 0.8066 0.4023 0.099 Uiso 1 1 calc R
C18 C 0.829(3) 0.8386(12) 0.4111(9) 0.103(5) Uani 1 1 d .
H18 H 0.8262 0.8626 0.3641 0.123 Uiso 1 1 calc R
C19 C 0.970(2) 0.8362(15) 0.4535(10) 0.123(6) Uani 1 1 d .
H19 H 1.0631 0.8561 0.4348 0.148 Uiso 1 1 calc R
C20 C 0.9772(16) 0.8043(12) 0.5252(8) 0.093(4) Uani 1 1 d .
H20 H 1.0745 0.8012 0.5544 0.112 Uiso 1 1 calc R
C21 C 0.7830(12) 0.9533(8) 0.8229(6) 0.051(2) Uani 1 1 d .
C22 C 0.6391(12) 0.9043(9) 0.8446(6) 0.053(3) Uani 1 1 d .
C23 C 0.5022(12) 0.8833(9) 0.7776(7) 0.056(3) Uani 1 1 d .
C24 C 0.5646(13) 0.9277(9) 0.7153(7) 0.059(3) Uani 1 1 d .
C25 C 0.7379(13) 0.9759(8) 0.7462(7) 0.058(3) Uani 1 1 d .
C26 C 0.8519(15) 1.0432(10) 0.7077(8) 0.085(4) Uani 1 1 d .
H26A H 0.8097 1.0130 0.6473 0.127 Uiso 1 1 calc R
H26B H 0.9562 1.0315 0.7212 0.127 Uiso 1 1 calc R
H26C H 0.8632 1.1284 0.7299 0.127 Uiso 1 1 calc R
C27 C 0.9534(12) 0.9962(10) 0.8784(7) 0.077(4) Uani 1 1 d .
H27A H 0.9769 1.0783 0.9160 0.115 Uiso 1 1 calc R
H27B H 1.0291 0.9930 0.8436 0.115 Uiso 1 1 calc R
H27C H 0.9626 0.9445 0.9110 0.115 Uiso 1 1 calc R
C28 C 0.6301(15) 0.8794(10) 0.9244(6) 0.078(3) Uani 1 1 d .
H28A H 0.7275 0.8634 0.9460 0.118 Uiso 1 1 calc R
H28B H 0.5379 0.8098 0.9131 0.118 Uiso 1 1 calc R
H28C H 0.6190 0.9488 0.9656 0.118 Uiso 1 1 calc R
C29 C 0.3206(13) 0.8320(11) 0.7705(9) 0.102(5) Uani 1 1 d .
H29A H 0.3064 0.7860 0.8074 0.154 Uiso 1 1 calc R
H29B H 0.2662 0.7800 0.7131 0.154 Uiso 1 1 calc R
H29C H 0.2755 0.8977 0.7864 0.154 Uiso 1 1 calc R
C30 C 0.4611(15) 0.9347(12) 0.6352(8) 0.099(4) Uani 1 1 d .
H30A H 0.4090 0.9961 0.6517 0.149 Uiso 1 1 calc R
H30B H 0.3800 0.8574 0.6043 0.149 Uiso 1 1 calc R
H30C H 0.5302 0.9549 0.6000 0.149 Uiso 1 1 calc R
Cl1 Cl 0.4357(3) 0.6269(3) 0.60826(16) 0.0640(7) Uani 1 1 d .
F1 F 0.2858(13) 0.2189(10) 0.8926(7) 0.206(6) Uani 1 1 d .
F2 F 0.3739(14) 0.3046(10) 0.8084(7) 0.177(4) Uani 1 1 d .
F3 F 0.4789(16) 0.1308(8) 0.8914(6) 0.184(5) Uani 1 1 d .
F4 F 0.3046(11) 0.1050(8) 0.7746(6) 0.138(3) Uani 1 1 d .
F5 F 0.5361(13) 0.3230(8) 0.9263(8) 0.196(5) Uani 1 1 d .
F6 F 0.5599(13) 0.2107(12) 0.8092(9) 0.209(5) Uani 1 1 d .
Ir1 Ir 0.65228(4) 0.77846(3) 0.72453(2) 0.03956(14) Uani 1 1 d .
P1 P 0.4242(4) 0.2184(3) 0.8524(2) 0.0696(9) Uani 1 1 d .
Se1 Se 0.62223(11) 0.61355(9) 0.78573(6) 0.0494(3) Uani 1 1 d .
Se2 Se 0.86534(11) 0.73378(9) 0.65474(6) 0.0448(3) Uani 1 1 d .

loop_
_atom_site_aniso_label
_atom_site_aniso_U_11
_atom_site_aniso_U_22
_atom_site_aniso_U_33
_atom_site_aniso_U_23
_atom_site_aniso_U_13
_atom_site_aniso_U_12
C1 0.075(7) 0.035(6) 0.048(6) 0.014(5) 0.017(5) 0.028(5)
C2 0.088(9) 0.091(9) 0.067(8) 0.046(7) 0.035(7) 0.042(7)
C3 0.131(12) 0.116(12) 0.073(9) 0.061(9) 0.041(10) 0.076(11)
C4 0.120(12) 0.111(12) 0.052(8) 0.026(8) 0.004(8) 0.064(10)
C5 0.068(8) 0.085(10) 0.090(10) 0.033(8) 0.012(7) 0.022(7)
C6 0.046(6) 0.110(10) 0.061(7) 0.044(7) 0.006(6) 0.017(7)
C7 0.055(6) 0.037(6) 0.069(7) 0.018(5) 0.009(6) -0.012(5)
C8 0.053(6) 0.043(6) 0.066(7) 0.015(6) 0.007(6) 0.003(5)
C9 0.086(9) 0.051(7) 0.070(8) 0.028(6) 0.020(7) 0.022(6)
C10 0.084(9) 0.058(8) 0.091(10) 0.024(7) 0.004(8) 0.028(7)
C11 0.064(8) 0.049(7) 0.107(10) 0.017(7) 0.020(7) 0.019(6)
C12 0.073(8) 0.053(7) 0.077(8) 0.009(6) 0.033(7) 0.024(6)
C13 0.059(7) 0.026(5) 0.056(7) 0.003(5) 0.014(5) 0.006(5)
C14 0.076(7) 0.034(6) 0.039(6) -0.002(5) 0.017(5) 0.010(5)
C15 0.078(8) 0.065(7) 0.036(6) 0.023(5) 0.021(6) 0.015(6)
C16 0.066(7) 0.069(8) 0.065(8) 0.035(7) -0.001(6) 0.010(6)
C17 0.101(11) 0.061(8) 0.070(9) 0.026(7) -0.004(8) 0.010(8)
C18 0.171(17) 0.070(10) 0.062(9) 0.034(8) 0.021(11) 0.019(11)
C19 0.153(16) 0.159(17) 0.084(11) 0.073(12) 0.062(11) 0.036(13)
C20 0.094(10) 0.130(12) 0.078(9) 0.058(9) 0.041(8) 0.033(9)
C21 0.058(7) 0.043(6) 0.043(6) 0.006(5) 0.012(5) 0.012(5)
C22 0.064(7) 0.056(7) 0.047(6) 0.014(5) 0.024(5) 0.029(6)
C23 0.054(6) 0.055(7) 0.068(7) 0.024(6) 0.027(6) 0.020(5)
C24 0.059(7) 0.050(7) 0.068(7) 0.024(6) 0.002(6) 0.020(6)
C25 0.071(7) 0.032(6) 0.066(7) 0.008(5) 0.032(6) 0.008(5)
C26 0.112(10) 0.052(7) 0.097(10) 0.036(7) 0.053(8) 0.007(7)
C27 0.067(8) 0.058(8) 0.061(7) -0.018(6) -0.011(6) 0.007(6)
C28 0.102(9) 0.083(9) 0.056(7) 0.027(7) 0.033(7) 0.026(7)
C29 0.062(8) 0.080(10) 0.164(14) 0.026(9) 0.056(9) 0.021(7)
C30 0.108(10) 0.110(11) 0.101(10) 0.048(9) 0.011(8) 0.069(9)
Cl1 0.0442(14) 0.0716(19) 0.0511(16) 0.0100(14) -0.0085(12) 0.0011(13)
F1 0.155(9) 0.211(12) 0.206(11) -0.004(9) 0.131(9) 0.015(8)
F2 0.214(11) 0.163(10) 0.184(10) 0.092(8) 0.026(9) 0.089(8)
F3 0.320(15) 0.110(7) 0.108(7) 0.034(6) -0.021(8) 0.097(9)
F4 0.132(7) 0.121(7) 0.125(7) 0.019(6) -0.004(6) 0.028(6)
F5 0.161(9) 0.077(6) 0.240(12) -0.038(7) -0.062(9) 0.030(6)
F6 0.150(9) 0.241(13) 0.285(15) 0.103(12) 0.153(10) 0.066(9)
Ir1 0.0348(2) 0.0454(3) 0.0362(2) 0.01574(18) 0.00599(16) 0.00854(17)
P1 0.0632(19) 0.078(2) 0.075(2) 0.034(2) 0.0227(18) 0.0218(19)
Se1 0.0431(5) 0.0552(7) 0.0530(6) 0.0254(5) 0.0161(5) 0.0099(5)
Se2 0.0439(5) 0.0519(6) 0.0371(5) 0.0165(5) 0.0107(4) 0.0103(5)

loop_
_atom_type_symbol
_atom_type_description
_atom_type_scat_dispersion_real
_atom_type_scat_dispersion_imag
_atom_type_scat_source
C C 0.0033 0.0016 'International Tables Vol C Tables 4.2.6.8 and 6.1.1.4'
H H 0.0000 0.0000 'International Tables Vol C Tables 4.2.6.8 and 6.1.1.4'
F F 0.0171 0.0103 'International Tables Vol C Tables 4.2.6.8 and 6.1.1.4'
P P 0.1023 0.0942 'International Tables Vol C Tables 4.2.6.8 and 6.1.1.4'
Cl Cl 0.1484 0.1585 'International Tables Vol C Tables 4.2.6.8 and 6.1.1.4'
Se Se -0.0929 2.2259 'International Tables Vol C Tables 4.2.6.8 and 6.1.1.4'
Ir Ir -1.4442 7.9887 'International Tables Vol C Tables 4.2.6.8 and 6.1.1.4'

loop_
_geom_angle_atom_site_label_1
_geom_angle_atom_site_label_2
_geom_angle_atom_site_label_3
_geom_angle
C2 C1 C6 120.5(10)
C2 C1 Se1 118.1(9)
C6 C1 Se1 121.3(7)
C3 C2 C1 120.4(12)
C3 C2 H2 119.8
C1 C2 H2 119.8
C4 C3 C2 121.2(12)
C4 C3 H3 119.4
C2 C3 H3 119.4
C3 C4 C5 119.5(12)
C3 C4 H4 120.3
C5 C4 H4 120.3
C6 C5 C4 120.6(12)
C6 C5 H5 119.7
C4 C5 H5 119.7
C1 C6 C5 117.6(10)
C1 C6 H6 121.2
C5 C6 H6 121.2
C8 C7 Se1 115.1(7)
C8 C7 H7A 108.5
Se1 C7 H7A 108.5
C8 C7 H7B 108.5
Se1 C7 H7B 108.5
H7A C7 H7B 107.5
C9 C8 C13 118.2(10)
C9 C8 C7 120.5(10)
C13 C8 C7 121.3(9)
C8 C9 C10 122.5(11)
C8 C9 H9 118.8
C10 C9 H9 118.8
C11 C10 C9 119.0(11)
C11 C10 H10 120.5
C9 C10 H10 120.5
C12 C11 C10 118.4(11)
C12 C11 H11 120.8
C10 C11 H11 120.8
C11 C12 C13 123.9(11)
C11 C12 H12 118.0
C13 C12 H12 118.0
C12 C13 C8 117.9(10)
C12 C13 C14 119.9(10)
C8 C13 C14 122.2(9)
C13 C14 Se2 109.1(6)
C13 C14 H14A 109.9
Se2 C14 H14A 109.9
C13 C14 H14B 109.9
Se2 C14 H14B 109.9
H14A C14 H14B 108.3
C16 C15 C20 119.5(10)
C16 C15 Se2 126.2(8)
C20 C15 Se2 114.2(8)
C15 C16 C17 119.2(11)
C15 C16 H16 120.4
C17 C16 H16 120.4
C18 C17 C16 120.8(13)
C18 C17 H17 119.6
C16 C17 H17 119.6
C17 C18 C19 121.5(14)
C17 C18 H18 119.3
C19 C18 H18 119.3
C18 C19 C20 120.2(15)
C18 C19 H19 119.9
C20 C19 H19 119.9
C19 C20 C15 118.7(13)
C19 C20 H20 120.6
C15 C20 H20 120.6
C22 C21 C25 108.1(9)
C22 C21 C27 126.0(9)
C25 C21 C27 125.0(10)
C22 C21 Ir1 72.4(6)
C25 C21 Ir1 72.9(5)
C27 C21 Ir1 129.0(7)
C21 C22 C23 108.9(8)
C21 C22 C28 125.9(10)
C23 C22 C28 125.2(10)
C21 C22 Ir1 69.9(5)
C23 C22 Ir1 69.4(5)
C28 C22 Ir1 127.3(7)
C22 C23 C24 107.1(9)
C22 C23 C29 129.4(10)
C24 C23 C29 123.4(10)
C22 C23 Ir1 72.4(5)
C24 C23 Ir1 70.4(5)
C29 C23 Ir1 125.1(7)
C25 C24 C23 107.4(9)
C25 C24 C30 126.3(10)
C23 C24 C30 126.0(10)
C25 C24 Ir1 73.0(5)
C23 C24 Ir1 70.4(5)
C30 C24 Ir1 127.0(8)
C21 C25 C24 108.1(9)
C21 C25 C26 125.5(10)
C24 C25 C26 126.3(11)
C21 C25 Ir1 69.1(6)
C24 C25 Ir1 68.8(5)
C26 C25 Ir1 129.8(7)
C25 C26 H26A 109.5
C25 C26 H26B 109.5
H26A C26 H26B 109.5
C25 C26 H26C 109.5
H26A C26 H26C 109.5
H26B C26 H26C 109.5
C21 C27 H27A 109.5
C21 C27 H27B 109.5
H27A C27 H27B 109.5
C21 C27 H27C 109.5
H27A C27 H27C 109.5
H27B C27 H27C 109.5
C22 C28 H28A 109.5
C22 C28 H28B 109.5
H28A C28 H28B 109.5
C22 C28 H28C 109.5
H28A C28 H28C 109.5
H28B C28 H28C 109.5
C23 C29 H29A 109.5
C23 C29 H29B 109.5
H29A C29 H29B 109.5
C23 C29 H29C 109.5
H29A C29 H29C 109.5
H29B C29 H29C 109.5
C24 C30 H30A 109.5
C24 C30 H30B 109.5
H30A C30 H30B 109.5
C24 C30 H30C 109.5
H30A C30 H30C 109.5
H30B C30 H30C 109.5
C23 Ir1 C24 39.2(4)
C23 Ir1 C21 64.6(4)
C24 Ir1 C21 64.7(4)
C23 Ir1 C22 38.3(3)
C24 Ir1 C22 64.2(4)
C21 Ir1 C22 37.7(3)
C23 Ir1 C25 64.1(4)
C24 Ir1 C25 38.2(4)
C21 Ir1 C25 38.0(4)
C22 Ir1 C25 62.7(4)
C23 Ir1 Cl1 95.9(3)
C24 Ir1 Cl1 94.1(3)
C21 Ir1 Cl1 158.1(3)
C22 Ir1 Cl1 129.6(3)
C25 Ir1 Cl1 125.9(3)
C23 Ir1 Se2 157.5(3)
C24 Ir1 Se2 119.7(3)
C21 Ir1 Se2 101.8(3)
C22 Ir1 Se2 137.1(3)
C25 Ir1 Se2 94.0(3)
Cl1 Ir1 Se2 93.23(7)
C23 Ir1 Se1 104.9(3)
C24 Ir1 Se1 143.8(3)
C21 Ir1 Se1 110.1(3)
C22 Ir1 Se1 89.7(3)
C25 Ir1 Se1 148.0(3)
Cl1 Ir1 Se1 83.52(8)
Se2 Ir1 Se1 96.55(4)
F5 P1 F1 91.6(7)
F5 P1 F6 91.1(7)
F1 P1 F6 177.0(7)
F5 P1 F3 89.6(6)
F1 P1 F3 93.7(8)
F6 P1 F3 84.9(7)
F5 P1 F2 91.8(6)
F1 P1 F2 89.4(7)
F6 P1 F2 91.9(7)
F3 P1 F2 176.5(7)
F5 P1 F4 178.8(7)
F1 P1 F4 87.9(6)
F6 P1 F4 89.4(7)
F3 P1 F4 89.4(5)
F2 P1 F4 89.3(6)
C1 Se1 C7 98.2(4)
C1 Se1 Ir1 112.8(3)
C7 Se1 Ir1 113.3(3)
C15 Se2 C14 95.7(4)
C15 Se2 Ir1 107.5(3)
C14 Se2 Ir1 109.5(3)

loop_
_geom_bond_atom_site_label_1
_geom_bond_atom_site_label_2
_geom_bond_distance
C1 C2 1.385(13)
C1 C6 1.396(13)
C1 Se1 1.939(10)
C2 C3 1.364(16)
C2 H2 0.9300
C3 C4 1.348(18)
C3 H3 0.9300
C4 C5 1.409(16)
C4 H4 0.9300
C5 C6 1.399(14)
C5 H5 0.9300
C6 H6 0.9300
C7 C8 1.484(13)
C7 Se1 1.959(10)
C7 H7A 0.9700
C7 H7B 0.9700
C8 C9 1.392(14)
C8 C13 1.419(13)
C9 C10 1.405(15)
C9 H9 0.9300
C10 C11 1.392(15)
C10 H10 0.9300
C11 C12 1.377(15)
C11 H11 0.9300
C12 C13 1.392(13)
C12 H12 0.9300
C13 C14 1.512(13)
C14 Se2 1.995(9)
C14 H14A 0.9700
C14 H14B 0.9700
C15 C16 1.358(13)
C15 C20 1.388(14)
C15 Se2 1.960(9)
C16 C17 1.391(15)
C16 H16 0.9300
C17 C18 1.311(18)
C17 H17 0.9300
C18 C19 1.338(19)
C18 H18 0.9300
C19 C20 1.385(16)
C19 H19 0.9300
C20 H20 0.9300
C21 C22 1.412(13)
C21 C25 1.429(13)
C21 C27 1.507(13)
C21 Ir1 2.170(9)
C22 C23 1.430(13)
C22 C28 1.491(13)
C22 Ir1 2.201(9)
C23 C24 1.451(13)
C23 C29 1.531(14)
C23 Ir1 2.162(9)
C24 C25 1.433(14)
C24 C30 1.550(14)
C24 Ir1 2.162(9)
C25 C26 1.494(13)
C25 Ir1 2.218(9)
C26 H26A 0.9600
C26 H26B 0.9600
C26 H26C 0.9600
C27 H27A 0.9600
C27 H27B 0.9600
C27 H27C 0.9600
C28 H28A 0.9600
C28 H28B 0.9600
C28 H28C 0.9600
C29 H29A 0.9600
C29 H29B 0.9600
C29 H29C 0.9600
C30 H30A 0.9600
C30 H30B 0.9600
C30 H30C 0.9600
Cl1 Ir1 2.417(2)
F1 P1 1.488(8)
F2 P1 1.557(10)
F3 P1 1.536(9)
F4 P1 1.587(9)
F5 P1 1.486(9)
F6 P1 1.504(9)
Ir1 Se2 2.4547(12)
Ir1 Se1 2.4922(13)

loop_
_geom_torsion_atom_site_label_1
_geom_torsion_atom_site_label_2
_geom_torsion_atom_site_label_3
_geom_torsion_atom_site_label_4
_geom_torsion
C6 C1 C2 C3 -2.6(16)
Se1 C1 C2 C3 179.0(9)
C1 C2 C3 C4 1.6(19)
C2 C3 C4 C5 -1(2)
C3 C4 C5 C6 1(2)
C2 C1 C6 C5 2.5(16)
Se1 C1 C6 C5 -179.1(8)
C4 C5 C6 C1 -1.5(18)
Se1 C7 C8 C9 93.7(11)
Se1 C7 C8 C13 -84.9(11)
C13 C8 C9 C10 1.7(16)
C7 C8 C9 C10 -176.8(10)
C8 C9 C10 C11 1.3(17)
C9 C10 C11 C12 -3.4(17)
C10 C11 C12 C13 2.6(17)
C11 C12 C13 C8 0.4(16)
C11 C12 C13 C14 178.6(9)
C9 C8 C13 C12 -2.5(14)
C7 C8 C13 C12 176.0(9)
C9 C8 C13 C14 179.3(9)
C7 C8 C13 C14 -2.1(14)
C12 C13 C14 Se2 -86.5(9)
C8 C13 C14 Se2 91.7(10)
C20 C15 C16 C17 -1.8(17)
Se2 C15 C16 C17 -178.9(8)
C15 C16 C17 C18 -1.1(19)
C16 C17 C18 C19 3(2)
C17 C18 C19 C20 -2(3)
C18 C19 C20 C15 -1(2)
C16 C15 C20 C19 2.8(19)
Se2 C15 C20 C19 -179.8(11)
C25 C21 C22 C23 6.0(11)
C27 C21 C22 C23 175.7(9)
Ir1 C21 C22 C23 -58.6(7)
C25 C21 C22 C28 -173.3(9)
C27 C21 C22 C28 -3.7(16)
Ir1 C21 C22 C28 122.1(10)
C25 C21 C22 Ir1 64.6(6)
C27 C21 C22 Ir1 -125.8(10)
C21 C22 C23 C24 -3.3(11)
C28 C22 C23 C24 176.0(9)
Ir1 C22 C23 C24 -62.2(7)
C21 C22 C23 C29 -179.8(10)
C28 C22 C23 C29 -0.4(17)
Ir1 C22 C23 C29 121.3(11)
C21 C22 C23 Ir1 58.9(7)
C28 C22 C23 Ir1 -121.8(10)
C22 C23 C24 C25 -0.7(11)
C29 C23 C24 C25 176.1(9)
Ir1 C23 C24 C25 -64.2(7)
C22 C23 C24 C30 -174.4(10)
C29 C23 C24 C30 2.3(16)
Ir1 C23 C24 C30 122.1(10)
C22 C23 C24 Ir1 63.5(7)
C29 C23 C24 Ir1 -119.8(10)
C22 C21 C25 C24 -6.4(11)
C27 C21 C25 C24 -176.2(9)
Ir1 C21 C25 C24 57.8(7)
C22 C21 C25 C26 171.0(9)
C27 C21 C25 C26 1.3(15)
Ir1 C21 C25 C26 -124.7(10)
C22 C21 C25 Ir1 -64.3(6)
C27 C21 C25 Ir1 126.0(9)
C23 C24 C25 C21 4.4(11)
C30 C24 C25 C21 178.1(10)
Ir1 C24 C25 C21 -58.1(7)
C23 C24 C25 C26 -173.1(10)
C30 C24 C25 C26 0.6(17)
Ir1 C24 C25 C26 124.5(10)
C23 C24 C25 Ir1 62.4(7)
C30 C24 C25 Ir1 -123.9(11)
C22 C23 Ir1 C24 -116.2(9)
C29 C23 Ir1 C24 117.6(12)
C22 C23 Ir1 C21 -35.7(6)
C24 C23 Ir1 C21 80.5(6)
C29 C23 Ir1 C21 -161.9(11)
C24 C23 Ir1 C22 116.2(9)
C29 C23 Ir1 C22 -126.2(13)
C22 C23 Ir1 C25 -78.1(6)
C24 C23 Ir1 C25 38.1(6)
C29 C23 Ir1 C25 155.7(11)
C22 C23 Ir1 Cl1 154.7(5)
C24 C23 Ir1 Cl1 -89.2(6)
C29 C23 Ir1 Cl1 28.5(10)
C22 C23 Ir1 Se2 -91.9(9)
C24 C23 Ir1 Se2 24.3(11)
C29 C23 Ir1 Se2 141.9(8)
C22 C23 Ir1 Se1 69.8(6)
C24 C23 Ir1 Se1 -174.0(5)
C29 C23 Ir1 Se1 -56.4(10)
C25 C24 Ir1 C23 116.1(9)
C30 C24 Ir1 C23 -120.9(12)
C25 C24 Ir1 C21 36.0(6)
C23 C24 Ir1 C21 -80.1(6)
C30 C24 Ir1 C21 159.0(11)
C25 C24 Ir1 C22 78.0(6)
C23 C24 Ir1 C22 -38.1(6)
C30 C24 Ir1 C22 -159.0(11)
C23 C24 Ir1 C25 -116.1(9)
C30 C24 Ir1 C25 123.1(13)
C25 C24 Ir1 Cl1 -149.5(6)
C23 C24 Ir1 Cl1 94.4(6)
C30 C24 Ir1 Cl1 -26.5(10)
C25 C24 Ir1 Se2 -53.5(7)
C23 C24 Ir1 Se2 -169.5(5)
C30 C24 Ir1 Se2 69.6(10)
C25 C24 Ir1 Se1 125.9(6)
C23 C24 Ir1 Se1 9.8(9)
C30 C24 Ir1 Se1 -111.0(10)
C22 C21 Ir1 C23 36.2(5)
C25 C21 Ir1 C23 -79.8(6)
C27 C21 Ir1 C23 158.7(11)
C22 C21 Ir1 C24 79.9(6)
C25 C21 Ir1 C24 -36.1(6)
C27 C21 Ir1 C24 -157.7(11)
C25 C21 Ir1 C22 -116.0(8)
C27 C21 Ir1 C22 122.4(12)
C22 C21 Ir1 C25 116.0(8)
C27 C21 Ir1 C25 -121.5(12)
C22 C21 Ir1 Cl1 65.0(10)
C25 C21 Ir1 Cl1 -51.0(10)
C27 C21 Ir1 Cl1 -172.6(6)
C22 C21 Ir1 Se2 -162.7(5)
C25 C21 Ir1 Se2 81.3(5)
C27 C21 Ir1 Se2 -40.3(10)
C22 C21 Ir1 Se1 -61.1(6)
C25 C21 Ir1 Se1 -177.2(5)
C27 C21 Ir1 Se1 61.3(10)
C21 C22 Ir1 C23 -120.4(8)
C28 C22 Ir1 C23 119.1(12)
C21 C22 Ir1 C24 -81.3(6)
C23 C22 Ir1 C24 39.1(6)
C28 C22 Ir1 C24 158.2(11)
C23 C22 Ir1 C21 120.4(8)
C28 C22 Ir1 C21 -120.5(12)
C21 C22 Ir1 C25 -38.5(6)
C23 C22 Ir1 C25 81.9(6)
C28 C22 Ir1 C25 -159.0(11)
C21 C22 Ir1 Cl1 -154.0(5)
C23 C22 Ir1 Cl1 -33.6(7)
C28 C22 Ir1 Cl1 85.6(10)
C21 C22 Ir1 Se2 25.3(7)
C23 C22 Ir1 Se2 145.8(5)
C28 C22 Ir1 Se2 -95.1(10)
C21 C22 Ir1 Se1 124.7(5)
C23 C22 Ir1 Se1 -114.9(6)
C28 C22 Ir1 Se1 4.2(9)
C21 C25 Ir1 C23 81.2(6)
C24 C25 Ir1 C23 -39.2(6)
C26 C25 Ir1 C23 -159.4(12)
C21 C25 Ir1 C24 120.3(8)
C26 C25 Ir1 C24 -120.2(14)
C24 C25 Ir1 C21 -120.3(8)
C26 C25 Ir1 C21 119.5(13)
C21 C25 Ir1 C22 38.2(5)
C24 C25 Ir1 C22 -82.1(6)
C26 C25 Ir1 C22 157.7(12)
C21 C25 Ir1 Cl1 159.0(5)
C24 C25 Ir1 Cl1 38.7(7)
C26 C25 Ir1 Cl1 -81.5(11)
C21 C25 Ir1 Se2 -104.1(5)
C24 C25 Ir1 Se2 135.6(6)
C26 C25 Ir1 Se2 15.4(11)
C21 C25 Ir1 Se1 5.0(9)
C24 C25 Ir1 Se1 -115.3(7)
C26 C25 Ir1 Se1 124.5(9)
C2 C1 Se1 C7 -95.6(8)
C6 C1 Se1 C7 86.0(9)
C2 C1 Se1 Ir1 144.8(7)
C6 C1 Se1 Ir1 -33.6(9)
C8 C7 Se1 C1 -36.6(8)
C8 C7 Se1 Ir1 82.5(8)
C23 Ir1 Se1 C1 -103.9(4)
C24 Ir1 Se1 C1 -110.3(6)
C21 Ir1 Se1 C1 -36.0(4)
C22 Ir1 Se1 C1 -68.4(4)
C25 Ir1 Se1 C1 -39.3(6)
Cl1 Ir1 Se1 C1 161.7(3)
Se2 Ir1 Se1 C1 69.2(3)
C23 Ir1 Se1 C7 145.7(4)
C24 Ir1 Se1 C7 139.3(6)
C21 Ir1 Se1 C7 -146.4(4)
C22 Ir1 Se1 C7 -178.7(4)
C25 Ir1 Se1 C7 -149.7(6)
Cl1 Ir1 Se1 C7 51.3(3)
Se2 Ir1 Se1 C7 -41.2(3)
C16 C15 Se2 C14 84.9(10)
C20 C15 Se2 C14 -92.2(9)
C16 C15 Se2 Ir1 -27.6(10)
C20 C15 Se2 Ir1 155.2(8)
C13 C14 Se2 C15 157.2(7)
C13 C14 Se2 Ir1 -91.9(7)
C23 Ir1 Se2 C15 -49.4(8)
C24 Ir1 Se2 C15 -32.0(5)
C21 Ir1 Se2 C15 -99.4(4)
C22 Ir1 Se2 C15 -114.9(5)
C25 Ir1 Se2 C15 -61.8(4)
Cl1 Ir1 Se2 C15 64.6(3)
Se1 Ir1 Se2 C15 148.4(3)
C23 Ir1 Se2 C14 -152.3(8)
C24 Ir1 Se2 C14 -134.8(4)
C21 Ir1 Se2 C14 157.7(4)
C22 Ir1 Se2 C14 142.2(5)
C25 Ir1 Se2 C14 -164.7(4)
Cl1 Ir1 Se2 C14 -38.3(3)
Se1 Ir1 Se2 C14 45.5(3)
